data_7719783
loop_
_publ_author_name
'Borkar, Reema L.'
'Putta, Chandra Lekha'
'Platto, Merlin'
'Beniwal, Nitisha'
'Banoth, Bharati'
'Mehata, Abhishesh Kumar'
'Ramasamy, Shanmugam'
'Rengan, Aravind Kumar'

_publ_section_title
;
 Re(I)-quinolinate-pyridyl complexes with disubstituted benzimidazole
 pharmacophores as anticancer agents.
;
_journal_issue 47
_journal_name_full 'Dalton transactions (Cambridge, England : 2003)'
_journal_page_first 17531
_journal_page_last 17545
_journal_paper_doi 10.1039/d5dt01577d
_journal_volume 54
_journal_year 2025
_chemical_formula_moiety '2(C28 H17 N4 O4 Re), C7 H7'
_chemical_formula_sum 'C63 H41 N8 O8 Re2'
_chemical_formula_weight 1410.44
_space_group_crystal_system triclinic
_space_group_IT_number 2
_space_group_name_Hall '-P 1'
_space_group_name_H-M_alt 'P -1'
_atom_sites_solution_hydrogens mixed
_audit_creation_method SHELXL-2018/3
_audit_update_record
;
2025-05-14 deposited with the CCDC.	2025-10-29 downloaded from the CCDC.
;
_cell_angle_alpha 86.912(3)
_cell_angle_beta 88.962(3)
_cell_angle_gamma 86.779(3)
_cell_formula_units_Z 1
_cell_length_a 9.4326(8)
_cell_length_b 9.7541(7)
_cell_length_c 14.6129(12)
_cell_measurement_reflns_used 9609
_cell_measurement_temperature 296(2)
_cell_measurement_theta_max 27.59
_cell_measurement_theta_min 2.16
_cell_volume 1340.26(19)
_computing_cell_refinement 'Bruker SAINT'
_computing_data_collection 'Bruker APEX2'
_computing_data_reduction 'Bruker SAINT'
_computing_molecular_graphics 'Bruker SHELXTL'
_computing_publication_material 'Bruker SHELXTL'
_computing_structure_refinement 'SHELXL-2018/3 (Sheldrick, 2018)'
_computing_structure_solution 'SHELXS-97 (Sheldrick 2008)'
_diffrn_ambient_temperature 296(2)
_diffrn_measured_fraction_theta_full 0.994
_diffrn_measured_fraction_theta_max 0.994
_diffrn_measurement_device_type 'Bruker APEX-II CCD'
_diffrn_measurement_method '\f and \w scans'
_diffrn_radiation_type MoK\a
_diffrn_radiation_wavelength 0.71073
_diffrn_reflns_av_R_equivalents 0.0374
_diffrn_reflns_av_unetI/netI 0.0160
_diffrn_reflns_Laue_measured_fraction_full 0.994
_diffrn_reflns_Laue_measured_fraction_max 0.994
_diffrn_reflns_limit_h_max 11
_diffrn_reflns_limit_h_min -11
_diffrn_reflns_limit_k_max 11
_diffrn_reflns_limit_k_min -11
_diffrn_reflns_limit_l_max 17
_diffrn_reflns_limit_l_min -17
_diffrn_reflns_number 45428
_diffrn_reflns_point_group_measured_fraction_full 0.994
_diffrn_reflns_point_group_measured_fraction_max 0.994
_diffrn_reflns_theta_full 24.998
_diffrn_reflns_theta_max 24.998
_diffrn_reflns_theta_min 2.094
_exptl_absorpt_coefficient_mu 4.579
_exptl_absorpt_correction_T_max 0.740
_exptl_absorpt_correction_T_min 0.711
_exptl_absorpt_correction_type multi-scan
_exptl_absorpt_process_details SADABS
_exptl_crystal_colour 'dark yellow'
_exptl_crystal_density_diffrn 1.747
_exptl_crystal_description needle
_exptl_crystal_F_000 689
_exptl_crystal_size_max 0.080
_exptl_crystal_size_mid 0.070
_exptl_crystal_size_min 0.070
_refine_diff_density_max 0.814
_refine_diff_density_min -0.436
_refine_diff_density_rms 0.116
_refine_ls_extinction_method none
_refine_ls_goodness_of_fit_ref 1.152
_refine_ls_hydrogen_treatment mixed
_refine_ls_matrix_type full
_refine_ls_number_parameters 378
_refine_ls_number_reflns 4706
_refine_ls_number_restraints 66
_refine_ls_restrained_S_all 1.155
_refine_ls_R_factor_all 0.0193
_refine_ls_R_factor_gt 0.0188
_refine_ls_shift/su_max 0.003
_refine_ls_shift/su_mean 0.000
_refine_ls_structure_factor_coef Fsqd
_refine_ls_weighting_details 'w=1/[\s^2^(Fo^2^)+(0.0304P)^2^+0.5989P] where P=(Fo^2^+2Fc^2^)/3'
_refine_ls_weighting_scheme calc
_refine_ls_wR_factor_gt 0.0491
_refine_ls_wR_factor_ref 0.0494
_reflns_Friedel_coverage 0.000
_reflns_number_gt 4580
_reflns_number_total 4706
_reflns_threshold_expression 'I > 2\s(I)'
_cod_data_source_file d5dt01577d2.cif
_cod_data_source_block MS203_Re-Np
_cod_depositor_comments 'Adding full bibliography for 7719780--7719784.cif.'
_cod_database_code 7719783
_shelx_shelxl_version_number 2018/3
_shelx_space_group_comment
;
The symmetry employed for this shelxl refinement is uniquely defined
by the following loop, which should always be used as a source of
symmetry information in preference to the above space-group names.
They are only intended as comments.
;
_shelx_estimated_absorpt_t_min 0.711
_shelx_estimated_absorpt_t_max 0.740

loop_
_space_group_symop_operation_xyz
'x, y, z'
'-x, -y, -z'

loop_
_atom_site_label
_atom_site_type_symbol
_atom_site_fract_x
_atom_site_fract_y
_atom_site_fract_z
_atom_site_U_iso_or_equiv
_atom_site_adp_type
_atom_site_occupancy
_atom_site_site_symmetry_order
_atom_site_calc_flag
_atom_site_refinement_flags_posn
_atom_site_refinement_flags_adp
_atom_site_refinement_flags_occupancy
_atom_site_disorder_assembly
_atom_site_disorder_group
Re1 Re 0.25913(2) 1.00638(2) 0.76335(2) 0.03278(5) Uani 1 1 d . . . . .
O4 O 0.4063(2) 1.1367(2) 0.69518(14) 0.0382(4) Uani 1 1 d . . . . .
O1 O 0.1356(3) 1.2309(3) 0.88444(18) 0.0600(6) Uani 1 1 d . . . . .
O2 O 0.0208(3) 1.0819(3) 0.62749(19) 0.0650(7) Uani 1 1 d . . . . .
O3 O 0.0773(3) 0.8125(3) 0.8800(2) 0.0791(8) Uani 1 1 d . . . . .
N4 N 0.4516(2) 0.9650(2) 0.84164(16) 0.0331(5) Uani 1 1 d . . . . .
N3 N 0.3589(3) 0.8521(2) 0.67301(16) 0.0367(5) Uani 1 1 d . . . . .
N1 N 0.6866(3) 0.6453(3) 0.42614(17) 0.0384(5) Uani 1 1 d . . . . .
N2 N 0.7025(2) 0.4883(2) 0.54427(16) 0.0373(5) Uani 1 1 d . . . . .
C16 C 0.4992(3) 0.6438(3) 0.6528(2) 0.0402(6) Uani 1 1 d . . . . .
H16 H 0.534227 0.559184 0.677790 0.048 Uiso 1 1 calc R U . . .
C25 C 1.0929(3) 0.2174(3) 0.3929(3) 0.0550(8) Uani 1 1 d . . . . .
H25 H 1.100541 0.151037 0.440909 0.066 Uiso 1 1 calc R U . . .
C26 C 1.1803(4) 0.2069(4) 0.3193(3) 0.0655(10) Uani 1 1 d . . . . .
H26 H 1.246402 0.132695 0.316958 0.079 Uiso 1 1 calc R U . . .
C27 C 1.1728(4) 0.3065(4) 0.2462(3) 0.0673(11) Uani 1 1 d . . . . .
H27 H 1.235148 0.298622 0.196521 0.081 Uiso 1 1 calc R U . . .
C28 C 1.0749(4) 0.4144(4) 0.2477(3) 0.0588(9) Uani 1 1 d . . . . .
H28 H 1.070417 0.478966 0.198491 0.071 Uiso 1 1 calc R U . . .
C22 C 0.9795(3) 0.4298(3) 0.3233(2) 0.0439(7) Uani 1 1 d . . . . .
C23 C 0.9886(3) 0.3287(3) 0.3982(2) 0.0434(7) Uani 1 1 d . . . . .
C24 C 0.8977(3) 0.3410(3) 0.4749(2) 0.0424(6) Uani 1 1 d . . . . .
C19 C 0.8007(3) 0.4513(3) 0.4767(2) 0.0362(6) Uani 1 1 d . . . . .
C20 C 0.7925(3) 0.5507(3) 0.4013(2) 0.0369(6) Uani 1 1 d . . . . .
C21 C 0.8787(3) 0.5417(3) 0.3255(2) 0.0446(7) Uani 1 1 d . . . . .
H21 H 0.871105 0.607352 0.276964 0.053 Uiso 1 1 calc R U . . .
C18 C 0.6387(3) 0.6034(3) 0.51140(19) 0.0343(6) Uani 1 1 d . . . . .
C3 C 0.1447(3) 0.8831(3) 0.8327(2) 0.0480(7) Uani 1 1 d . . . . .
C15 C 0.5339(3) 0.6847(3) 0.56331(19) 0.0344(6) Uani 1 1 d . . . . .
C17 C 0.4128(3) 0.7286(3) 0.7047(2) 0.0413(6) Uani 1 1 d . . . . .
H17 H 0.390610 0.699034 0.764518 0.050 Uiso 1 1 calc R U . . .
C13 C 0.3856(3) 0.8877(3) 0.5848(2) 0.0420(6) Uani 1 1 d . . . . .
H13 H 0.344971 0.970416 0.560394 0.050 Uiso 1 1 calc R U . . .
C14 C 0.4703(3) 0.8079(3) 0.52869(19) 0.0401(6) Uani 1 1 d . . . . .
H14 H 0.484951 0.836429 0.467663 0.048 Uiso 1 1 calc R U . . .
C5 C 0.6353(3) 1.2269(3) 0.7078(2) 0.0457(7) Uani 1 1 d . . . . .
H5 H 0.619732 1.289009 0.658037 0.055 Uiso 1 1 calc R U . . .
C6 C 0.7649(4) 1.2220(4) 0.7535(3) 0.0571(9) Uani 1 1 d . . . . .
H6 H 0.833329 1.282234 0.733482 0.069 Uiso 1 1 calc R U . . .
C7 C 0.7943(3) 1.1324(4) 0.8261(3) 0.0569(8) Uani 1 1 d . . . . .
H7 H 0.881729 1.131429 0.854654 0.068 Uiso 1 1 calc R U . . .
C8 C 0.6912(3) 1.0409(3) 0.8579(2) 0.0424(6) Uani 1 1 d . . . . .
C9 C 0.5591(3) 1.0476(3) 0.81325(18) 0.0325(5) Uani 1 1 d . . . . .
C4 C 0.5304(3) 1.1399(3) 0.73625(19) 0.0353(6) Uani 1 1 d . . . . .
C10 C 0.4751(3) 0.8742(3) 0.9109(2) 0.0405(6) Uani 1 1 d . . . . .
H10 H 0.402317 0.818404 0.930279 0.049 Uiso 1 1 calc R U . . .
C11 C 0.6048(3) 0.8584(3) 0.9563(2) 0.0459(7) Uani 1 1 d . . . . .
H11 H 0.618203 0.791901 1.003841 0.055 Uiso 1 1 calc R U . . .
C12 C 0.7111(3) 0.9413(3) 0.9303(2) 0.0490(7) Uani 1 1 d . . . . .
H12 H 0.797360 0.932060 0.960532 0.059 Uiso 1 1 calc R U . . .
C1 C 0.1848(3) 1.1462(3) 0.8390(2) 0.0398(6) Uani 1 1 d . . . . .
C2 C 0.1075(3) 1.0519(3) 0.6792(2) 0.0424(7) Uani 1 1 d . . . . .
C29 C 0.5664(12) 0.5264(8) 1.0808(6) 0.215(5) Uani 1 1 d D U . . .
H29 H 0.610579 0.544013 1.135025 0.259 Uiso 1 1 calc R U . . .
C31 C 0.3555(10) 0.5207(10) 0.9928(8) 0.217(5) Uani 1 1 d D U . . .
C30 C 0.4235(12) 0.5464(9) 1.0725(7) 0.211(5) Uani 1 1 d D U . . .
H30 H 0.369980 0.578333 1.121808 0.253 Uiso 1 1 calc R U . . .
C32 C 0.244(3) 0.541(3) 0.9901(16) 0.246(8) Uani 0.5 1 d D U P . .
H32A H 0.209995 0.572393 1.047837 0.369 Uiso 0.5 1 calc R U P . .
H32B H 0.222517 0.609632 0.942403 0.369 Uiso 0.5 1 calc R U P . .
H32C H 0.199923 0.457600 0.977534 0.369 Uiso 0.5 1 calc R U P . .
H1 H 0.661(3) 0.706(3) 0.399(2) 0.037(9) Uiso 1 1 d . . . . .
H24 H 0.905(3) 0.283(3) 0.524(2) 0.036(8) Uiso 1 1 d . . . . .

loop_
_atom_site_aniso_label
_atom_site_aniso_U_11
_atom_site_aniso_U_22
_atom_site_aniso_U_33
_atom_site_aniso_U_23
_atom_site_aniso_U_13
_atom_site_aniso_U_12
Re1 0.03166(7) 0.03460(7) 0.03155(8) 0.00061(4) 0.00077(4) 0.00010(5)
O4 0.0410(11) 0.0372(10) 0.0354(10) 0.0079(8) -0.0005(8) -0.0019(8)
O1 0.0634(15) 0.0625(15) 0.0540(14) -0.0176(12) -0.0021(12) 0.0118(12)
O2 0.0594(15) 0.0711(17) 0.0633(16) 0.0048(13) -0.0223(13) 0.0062(13)
O3 0.0704(17) 0.088(2) 0.079(2) 0.0240(16) 0.0097(15) -0.0321(15)
N4 0.0356(12) 0.0335(11) 0.0298(11) 0.0003(9) 0.0000(9) 0.0013(9)
N3 0.0387(12) 0.0362(12) 0.0348(12) -0.0013(10) 0.0016(10) -0.0009(10)
N1 0.0437(13) 0.0343(13) 0.0355(13) 0.0054(10) 0.0017(10) 0.0055(10)
N2 0.0423(13) 0.0334(12) 0.0355(12) 0.0027(9) 0.0008(10) -0.0006(10)
C16 0.0487(16) 0.0309(13) 0.0400(15) 0.0033(11) 0.0028(12) 0.0010(12)
C25 0.0485(18) 0.0470(18) 0.070(2) -0.0159(16) -0.0046(16) 0.0052(14)
C26 0.0483(19) 0.064(2) 0.086(3) -0.033(2) 0.0029(18) 0.0090(16)
C27 0.055(2) 0.078(3) 0.072(3) -0.035(2) 0.0177(19) -0.0022(19)
C28 0.058(2) 0.065(2) 0.055(2) -0.0170(17) 0.0145(16) -0.0105(17)
C22 0.0393(15) 0.0462(16) 0.0475(17) -0.0119(13) 0.0051(13) -0.0061(12)
C23 0.0374(15) 0.0384(15) 0.0554(18) -0.0121(13) -0.0020(13) -0.0005(12)
C24 0.0442(16) 0.0349(14) 0.0471(17) 0.0025(13) -0.0032(13) 0.0024(12)
C19 0.0379(14) 0.0339(14) 0.0367(14) -0.0001(11) -0.0014(11) -0.0029(11)
C20 0.0400(14) 0.0332(13) 0.0376(15) -0.0009(11) -0.0017(12) -0.0024(11)
C21 0.0494(17) 0.0433(16) 0.0403(16) 0.0022(13) 0.0052(13) -0.0031(13)
C18 0.0381(14) 0.0302(13) 0.0345(14) 0.0015(10) -0.0006(11) -0.0033(11)
C3 0.0432(16) 0.0510(18) 0.0498(18) 0.0002(15) -0.0013(14) -0.0066(14)
C15 0.0370(14) 0.0314(13) 0.0350(14) -0.0013(11) -0.0006(11) -0.0045(10)
C17 0.0518(17) 0.0364(14) 0.0349(15) 0.0033(11) 0.0056(12) -0.0027(12)
C13 0.0512(17) 0.0371(14) 0.0363(15) 0.0028(12) -0.0018(12) 0.0056(12)
C14 0.0482(16) 0.0412(15) 0.0298(14) 0.0025(11) 0.0019(12) 0.0031(12)
C5 0.0497(17) 0.0416(16) 0.0456(17) 0.0006(13) 0.0094(14) -0.0077(13)
C6 0.0477(18) 0.059(2) 0.066(2) -0.0045(17) 0.0112(16) -0.0204(15)
C7 0.0338(15) 0.076(2) 0.062(2) -0.0080(18) 0.0009(14) -0.0103(15)
C8 0.0366(14) 0.0482(16) 0.0423(16) -0.0075(13) 0.0016(12) 0.0034(12)
C9 0.0327(13) 0.0327(13) 0.0321(13) -0.0051(10) 0.0042(10) 0.0003(10)
C4 0.0365(14) 0.0325(13) 0.0362(14) -0.0010(11) 0.0065(11) 0.0021(11)
C10 0.0505(17) 0.0367(15) 0.0336(14) 0.0021(11) -0.0002(12) -0.0001(12)
C11 0.0544(18) 0.0454(16) 0.0360(15) 0.0034(12) -0.0058(13) 0.0118(14)
C12 0.0412(16) 0.0614(19) 0.0434(17) -0.0054(14) -0.0075(13) 0.0109(14)
C1 0.0353(14) 0.0467(16) 0.0370(15) -0.0022(13) -0.0018(12) 0.0020(12)
C2 0.0385(15) 0.0445(16) 0.0431(16) 0.0013(13) -0.0048(13) 0.0046(12)
C29 0.391(14) 0.065(4) 0.184(8) 0.025(5) 0.123(9) -0.033(8)
C31 0.379(15) 0.060(4) 0.206(8) 0.018(5) 0.136(9) -0.023(8)
C30 0.379(14) 0.062(4) 0.187(7) 0.001(5) 0.156(9) -0.027(7)
C32 0.382(16) 0.093(12) 0.253(18) 0.026(13) 0.123(13) -0.010(13)

loop_
_atom_type_symbol
_atom_type_description
_atom_type_scat_dispersion_real
_atom_type_scat_dispersion_imag
_atom_type_scat_source
C C 0.0033 0.0016 'International Tables Vol C Tables 4.2.6.8 and 6.1.1.4'
H H 0.0000 0.0000 'International Tables Vol C Tables 4.2.6.8 and 6.1.1.4'
N N 0.0061 0.0033 'International Tables Vol C Tables 4.2.6.8 and 6.1.1.4'
O O 0.0106 0.0060 'International Tables Vol C Tables 4.2.6.8 and 6.1.1.4'
Re Re -1.0185 7.2310 'International Tables Vol C Tables 4.2.6.8 and 6.1.1.4'

loop_
_geom_angle_atom_site_label_1
_geom_angle_atom_site_label_2
_geom_angle_atom_site_label_3
_geom_angle
_geom_angle_site_symmetry_1
_geom_angle_site_symmetry_3
_geom_angle_publ_flag
C1 Re1 C3 87.31(14) . . ?
C1 Re1 C2 89.29(13) . . ?
C3 Re1 C2 91.00(14) . . ?
C1 Re1 O4 93.42(11) . . ?
C3 Re1 O4 173.68(11) . . ?
C2 Re1 O4 95.29(11) . . ?
C1 Re1 N4 94.49(11) . . ?
C3 Re1 N4 96.94(12) . . ?
C2 Re1 N4 171.35(10) . . ?
O4 Re1 N4 76.74(8) . . ?
C1 Re1 N3 175.96(10) . . ?
C3 Re1 N3 96.40(12) . . ?
C2 Re1 N3 92.22(11) . . ?
O4 Re1 N3 82.72(8) . . ?
N4 Re1 N3 83.51(9) . . ?
C4 O4 Re1 114.78(16) . . ?
C10 N4 C9 118.6(3) . . ?
C10 N4 Re1 128.4(2) . . ?
C9 N4 Re1 113.00(17) . . ?
C13 N3 C17 116.8(2) . . ?
C13 N3 Re1 119.58(19) . . ?
C17 N3 Re1 122.95(19) . . ?
C18 N1 C20 107.1(2) . . ?
C18 N1 H1 126(3) . . ?
C20 N1 H1 127(3) . . ?
C18 N2 C19 104.8(2) . . ?
C17 C16 C15 119.8(3) . . ?
C17 C16 H16 120.1 . . ?
C15 C16 H16 120.1 . . ?
C26 C25 C23 121.1(4) . . ?
C26 C25 H25 119.4 . . ?
C23 C25 H25 119.4 . . ?
C25 C26 C27 120.8(3) . . ?
C25 C26 H26 119.6 . . ?
C27 C26 H26 119.6 . . ?
C28 C27 C26 120.4(3) . . ?
C28 C27 H27 119.8 . . ?
C26 C27 H27 119.8 . . ?
C27 C28 C22 121.0(4) . . ?
C27 C28 H28 119.5 . . ?
C22 C28 H28 119.5 . . ?
C21 C22 C28 121.2(3) . . ?
C21 C22 C23 120.4(3) . . ?
C28 C22 C23 118.4(3) . . ?
C24 C23 C25 121.5(3) . . ?
C24 C23 C22 120.3(3) . . ?
C25 C23 C22 118.2(3) . . ?
C19 C24 C23 118.9(3) . . ?
C19 C24 H24 118.7(19) . . ?
C23 C24 H24 122.3(19) . . ?
C24 C19 N2 130.1(3) . . ?
C24 C19 C20 120.2(3) . . ?
N2 C19 C20 109.8(2) . . ?
C21 C20 N1 132.8(3) . . ?
C21 C20 C19 122.6(3) . . ?
N1 C20 C19 104.6(2) . . ?
C20 C21 C22 117.7(3) . . ?
C20 C21 H21 121.1 . . ?
C22 C21 H21 121.1 . . ?
N2 C18 N1 113.7(2) . . ?
N2 C18 C15 123.4(2) . . ?
N1 C18 C15 122.7(2) . . ?
O3 C3 Re1 175.4(3) . . ?
C16 C15 C14 116.9(3) . . ?
C16 C15 C18 120.2(2) . . ?
C14 C15 C18 122.8(2) . . ?
N3 C17 C16 123.1(3) . . ?
N3 C17 H17 118.4 . . ?
C16 C17 H17 118.4 . . ?
N3 C13 C14 123.2(3) . . ?
N3 C13 H13 118.4 . . ?
C14 C13 H13 118.4 . . ?
C13 C14 C15 119.8(3) . . ?
C13 C14 H14 120.1 . . ?
C15 C14 H14 120.1 . . ?
C4 C5 C6 120.5(3) . . ?
C4 C5 H5 119.8 . . ?
C6 C5 H5 119.8 . . ?
C7 C6 C5 122.4(3) . . ?
C7 C6 H6 118.8 . . ?
C5 C6 H6 118.8 . . ?
C6 C7 C8 119.6(3) . . ?
C6 C7 H7 120.2 . . ?
C8 C7 H7 120.2 . . ?
C12 C8 C7 124.6(3) . . ?
C12 C8 C9 117.2(3) . . ?
C7 C8 C9 118.2(3) . . ?
N4 C9 C8 121.8(2) . . ?
N4 C9 C4 116.4(2) . . ?
C8 C9 C4 121.8(2) . . ?
O4 C4 C5 123.8(3) . . ?
O4 C4 C9 118.6(2) . . ?
C5 C4 C9 117.6(3) . . ?
N4 C10 C11 122.7(3) . . ?
N4 C10 H10 118.6 . . ?
C11 C10 H10 118.6 . . ?
C12 C11 C10 119.4(3) . . ?
C12 C11 H11 120.3 . . ?
C10 C11 H11 120.3 . . ?
C11 C12 C8 120.2(3) . . ?
C11 C12 H12 119.9 . . ?
C8 C12 H12 119.9 . . ?
O1 C1 Re1 178.1(3) . . ?
O2 C2 Re1 177.5(3) . . ?
C30 C29 C31 118.5(9) . 2_667 ?
C30 C29 H29 120.8 . . ?
C31 C29 H29 120.8 2_667 . ?
C32 C31 C29 122.1(16) . 2_667 ?
C32 C31 C30 118.2(15) . . ?
C29 C31 C30 119.7(9) 2_667 . ?
C29 C30 C31 121.8(8) . . ?
C29 C30 H30 119.1 . . ?
C31 C30 H30 119.1 . . ?
C31 C32 H32A 109.5 . . ?
C31 C32 H32B 109.5 . . ?
H32A C32 H32B 109.5 . . ?
C31 C32 H32C 109.5 . . ?
H32A C32 H32C 109.5 . . ?
H32B C32 H32C 109.5 . . ?

loop_
_geom_bond_atom_site_label_1
_geom_bond_atom_site_label_2
_geom_bond_distance
_geom_bond_site_symmetry_2
_geom_bond_publ_flag
Re1 C1 1.898(3) . ?
Re1 C3 1.900(3) . ?
Re1 C2 1.921(3) . ?
Re1 O4 2.1324(19) . ?
Re1 N4 2.171(2) . ?
Re1 N3 2.214(2) . ?
O4 C4 1.328(4) . ?
O1 C1 1.159(4) . ?
O2 C2 1.139(4) . ?
O3 C3 1.158(4) . ?
N4 C10 1.322(4) . ?
N4 C9 1.375(4) . ?
N3 C13 1.339(4) . ?
N3 C17 1.342(4) . ?
N1 C18 1.367(4) . ?
N1 C20 1.378(4) . ?
N1 H1 0.73(3) . ?
N2 C18 1.315(3) . ?
N2 C19 1.390(4) . ?
C16 C17 1.375(4) . ?
C16 C15 1.386(4) . ?
C16 H16 0.9300 . ?
C25 C26 1.347(5) . ?
C25 C23 1.428(4) . ?
C25 H25 0.9300 . ?
C26 C27 1.405(6) . ?
C26 H26 0.9300 . ?
C27 C28 1.362(5) . ?
C27 H27 0.9300 . ?
C28 C22 1.421(4) . ?
C28 H28 0.9300 . ?
C22 C21 1.408(4) . ?
C22 C23 1.434(5) . ?
C23 C24 1.404(4) . ?
C24 C19 1.373(4) . ?
C24 H24 0.89(3) . ?
C19 C20 1.428(4) . ?
C20 C21 1.366(4) . ?
C21 H21 0.9300 . ?
C18 C15 1.460(4) . ?
C15 C14 1.386(4) . ?
C17 H17 0.9300 . ?
C13 C14 1.376(4) . ?
C13 H13 0.9300 . ?
C14 H14 0.9300 . ?
C5 C4 1.383(4) . ?
C5 C6 1.400(5) . ?
C5 H5 0.9300 . ?
C6 C7 1.360(5) . ?
C6 H6 0.9300 . ?
C7 C8 1.413(5) . ?
C7 H7 0.9300 . ?
C8 C12 1.405(4) . ?
C8 C9 1.414(4) . ?
C9 C4 1.423(4) . ?
C10 C11 1.400(4) . ?
C10 H10 0.9300 . ?
C11 C12 1.359(5) . ?
C11 H11 0.9300 . ?
C12 H12 0.9300 . ?
C29 C30 1.358(10) . ?
C29 C31 1.378(11) 2_667 ?
C29 H29 0.9300 . ?
C31 C32 1.06(3) . ?
C31 C30 1.381(11) . ?
C30 H30 0.9300 . ?
C32 H32A 0.9600 . ?
C32 H32B 0.9600 . ?
C32 H32C 0.9600 . ?

loop_
_geom_torsion_atom_site_label_1
_geom_torsion_atom_site_label_2
_geom_torsion_atom_site_label_3
_geom_torsion_atom_site_label_4
_geom_torsion
_geom_torsion_site_symmetry_1
_geom_torsion_site_symmetry_2
_geom_torsion_site_symmetry_3
_geom_torsion_site_symmetry_4
_geom_torsion_publ_flag
C23 C25 C26 C27 1.0(6) . . . . ?
C25 C26 C27 C28 -1.2(6) . . . . ?
C26 C27 C28 C22 0.8(6) . . . . ?
C27 C28 C22 C21 179.5(3) . . . . ?
C27 C28 C22 C23 0.0(5) . . . . ?
C26 C25 C23 C24 -179.5(3) . . . . ?
C26 C25 C23 C22 -0.2(5) . . . . ?
C21 C22 C23 C24 -0.5(5) . . . . ?
C28 C22 C23 C24 179.1(3) . . . . ?
C21 C22 C23 C25 -179.8(3) . . . . ?
C28 C22 C23 C25 -0.2(4) . . . . ?
C25 C23 C24 C19 179.2(3) . . . . ?
C22 C23 C24 C19 -0.1(4) . . . . ?
C23 C24 C19 N2 -178.4(3) . . . . ?
C23 C24 C19 C20 0.5(4) . . . . ?
C18 N2 C19 C24 179.0(3) . . . . ?
C18 N2 C19 C20 0.0(3) . . . . ?
C18 N1 C20 C21 -178.5(3) . . . . ?
C18 N1 C20 C19 0.8(3) . . . . ?
C24 C19 C20 C21 -0.2(5) . . . . ?
N2 C19 C20 C21 178.9(3) . . . . ?
C24 C19 C20 N1 -179.6(3) . . . . ?
N2 C19 C20 N1 -0.5(3) . . . . ?
N1 C20 C21 C22 178.8(3) . . . . ?
C19 C20 C21 C22 -0.4(5) . . . . ?
C28 C22 C21 C20 -178.8(3) . . . . ?
C23 C22 C21 C20 0.7(5) . . . . ?
C19 N2 C18 N1 0.6(3) . . . . ?
C19 N2 C18 C15 -175.2(3) . . . . ?
C20 N1 C18 N2 -0.9(3) . . . . ?
C20 N1 C18 C15 174.9(3) . . . . ?
C17 C16 C15 C14 -4.2(4) . . . . ?
C17 C16 C15 C18 172.6(3) . . . . ?
N2 C18 C15 C16 1.6(4) . . . . ?
N1 C18 C15 C16 -173.8(3) . . . . ?
N2 C18 C15 C14 178.2(3) . . . . ?
N1 C18 C15 C14 2.8(4) . . . . ?
C13 N3 C17 C16 4.1(4) . . . . ?
Re1 N3 C17 C16 -166.6(2) . . . . ?
C15 C16 C17 N3 -0.2(5) . . . . ?
C17 N3 C13 C14 -3.6(5) . . . . ?
Re1 N3 C13 C14 167.4(2) . . . . ?
N3 C13 C14 C15 -0.7(5) . . . . ?
C16 C15 C14 C13 4.6(4) . . . . ?
C18 C15 C14 C13 -172.1(3) . . . . ?
C4 C5 C6 C7 0.7(5) . . . . ?
C5 C6 C7 C8 -0.5(6) . . . . ?
C6 C7 C8 C12 178.0(3) . . . . ?
C6 C7 C8 C9 -0.9(5) . . . . ?
C10 N4 C9 C8 -2.1(4) . . . . ?
Re1 N4 C9 C8 177.3(2) . . . . ?
C10 N4 C9 C4 177.7(2) . . . . ?
Re1 N4 C9 C4 -2.9(3) . . . . ?
C12 C8 C9 N4 3.0(4) . . . . ?
C7 C8 C9 N4 -178.1(3) . . . . ?
C12 C8 C9 C4 -176.8(3) . . . . ?
C7 C8 C9 C4 2.2(4) . . . . ?
Re1 O4 C4 C5 -174.0(2) . . . . ?
Re1 O4 C4 C9 7.0(3) . . . . ?
C6 C5 C4 O4 -178.5(3) . . . . ?
C6 C5 C4 C9 0.5(4) . . . . ?
N4 C9 C4 O4 -2.6(4) . . . . ?
C8 C9 C4 O4 177.2(2) . . . . ?
N4 C9 C4 C5 178.3(2) . . . . ?
C8 C9 C4 C5 -1.9(4) . . . . ?
C9 N4 C10 C11 -0.2(4) . . . . ?
Re1 N4 C10 C11 -179.5(2) . . . . ?
N4 C10 C11 C12 1.6(5) . . . . ?
C10 C11 C12 C8 -0.6(5) . . . . ?
C7 C8 C12 C11 179.6(3) . . . . ?
C9 C8 C12 C11 -1.5(4) . . . . ?
C31 C29 C30 C31 0.1(18) 2_667 . . . ?
C32 C31 C30 C29 -179(2) . . . . ?
C29 C31 C30 C29 -0.1(18) 2_667 . . . ?
